data_7228799
loop_
_publ_author_name
'Avasthi, Ilesha'
'Khanna, Shruti'
'Tripathi, Santosh K.'
'Verma, Sandeep'

_publ_section_title
;
 N9 substituent mediated structural tuning of copper--purine complexes:
 chelate effect and thin film studies
;
_journal_name_full CrystEngComm
_journal_paper_doi 10.1039/C7CE01017F
_journal_year 2017
_chemical_formula_sum 'C8 H9 Cl5 Cu2 N4 O'
_chemical_formula_weight 481.52
_chemical_name_systematic
;
 ?
;
_space_group_IT_number 14
_symmetry_cell_setting monoclinic
_symmetry_space_group_name_Hall '-P 2ybc'
_symmetry_space_group_name_H-M 'P 1 21/c 1'
_atom_sites_solution_hydrogens geom
_atom_sites_solution_primary direct
_atom_sites_solution_secondary difmap
_audit_creation_method SHELXL-97
_audit_update_record
;
2016-10-04 deposited with the CCDC.
2017-07-10 downloaded from the CCDC.
;
_cell_angle_alpha 90.000
_cell_angle_beta 95.488(5)
_cell_angle_gamma 90.000
_cell_formula_units_Z 4
_cell_length_a 6.089(4)
_cell_length_b 14.910(5)
_cell_length_c 16.172(6)
_cell_measurement_reflns_used 2571
_cell_measurement_temperature 100(2)
_cell_measurement_theta_max 25.0
_cell_measurement_theta_min 4.2
_cell_volume 1461.5(12)
_computing_structure_refinement 'SHELXL-97 (Sheldrick, 1997)'
_diffrn_ambient_temperature 100(2)
_diffrn_measured_fraction_theta_full 0.994
_diffrn_measured_fraction_theta_max 0.994
_diffrn_measurement_device_type 'Bruker D8 Advance diffractometer'
_diffrn_measurement_method \q/2\q
_diffrn_radiation_monochromator graphite
_diffrn_radiation_source 'fine-focus sealed tube'
_diffrn_radiation_type MoK\a
_diffrn_radiation_wavelength 0.71073
_diffrn_reflns_av_R_equivalents 0.0430
_diffrn_reflns_av_sigmaI/netI 0.0357
_diffrn_reflns_limit_h_max 7
_diffrn_reflns_limit_h_min -7
_diffrn_reflns_limit_k_max 17
_diffrn_reflns_limit_k_min -17
_diffrn_reflns_limit_l_max 19
_diffrn_reflns_limit_l_min -19
_diffrn_reflns_number 11425
_diffrn_reflns_theta_full 25.03
_diffrn_reflns_theta_max 25.03
_diffrn_reflns_theta_min 4.24
_exptl_absorpt_coefficient_mu 3.820
_exptl_absorpt_correction_T_max 0.5305
_exptl_absorpt_correction_T_min 0.4870
_exptl_absorpt_correction_type psi-scan
_exptl_absorpt_process_details '(North et al., 1968)'
_exptl_crystal_colour blue-green
_exptl_crystal_density_diffrn 2.188
_exptl_crystal_density_method 'not measured'
_exptl_crystal_description block-type
_exptl_crystal_F_000 944
_exptl_crystal_size_max 0.22
_exptl_crystal_size_mid 0.20
_exptl_crystal_size_min 0.19
_refine_diff_density_max 0.534
_refine_diff_density_min -0.844
_refine_diff_density_rms 0.096
_refine_ls_extinction_method none
_refine_ls_goodness_of_fit_ref 1.034
_refine_ls_hydrogen_treatment constr
_refine_ls_matrix_type full
_refine_ls_number_parameters 176
_refine_ls_number_reflns 2571
_refine_ls_number_restraints 0
_refine_ls_restrained_S_all 1.034
_refine_ls_R_factor_all 0.0387
_refine_ls_R_factor_gt 0.0276
_refine_ls_shift/su_max 0.001
_refine_ls_shift/su_mean 0.000
_refine_ls_structure_factor_coef Fsqd
_refine_ls_weighting_details 'calc w=1/[\s^2^(Fo^2^)+(0.0303P)^2^+1.2635P] where P=(Fo^2^+2Fc^2^)/3'
_refine_ls_weighting_scheme calc
_refine_ls_wR_factor_gt 0.0625
_refine_ls_wR_factor_ref 0.0659
_reflns_number_gt 2140
_reflns_number_total 2571
_reflns_threshold_expression >2sigma(I)
_cod_data_source_file c7ce01017f2.cif
_cod_data_source_block 27augf_0m
_cod_original_cell_volume 1461.5(14)
_cod_database_code 7228799

loop_
_symmetry_equiv_pos_as_xyz
'x, y, z'
'-x, y+1/2, -z+1/2'
'-x, -y, -z'
'x, -y-1/2, z-1/2'

loop_
_atom_site_label
_atom_site_type_symbol
_atom_site_fract_x
_atom_site_fract_y
_atom_site_fract_z
_atom_site_U_iso_or_equiv
_atom_site_adp_type
_atom_site_occupancy
_atom_site_symmetry_multiplicity
_atom_site_calc_flag
_atom_site_refinement_flags
Cu1 Cu 0.82003(6) 0.04146(2) 0.76185(2) 0.00923(12) Uani 1 1 d .
Cl03 Cl 1.12215(13) 0.02260(5) 0.69048(5) 0.01242(18) Uani 1 1 d .
Cl04 Cl 1.03258(13) -0.02302(5) 0.87204(5) 0.01234(19) Uani 1 1 d .
Cl05 Cl 0.59067(13) -0.09906(5) 0.71160(5) 0.01125(18) Uani 1 1 d .
Cl2 Cl 0.56371(13) 0.08270(5) 0.84855(5) 0.01128(18) Uani 1 1 d .
Cl1 Cl 0.89506(13) 0.25418(5) 0.75325(5) 0.01498(19) Uani 1 1 d .
C4 C 0.4444(5) 0.2281(2) 0.56246(19) 0.0088(7) Uani 1 1 d .
C2 C 0.5484(5) 0.0926(2) 0.6049(2) 0.0108(7) Uani 1 1 d .
H2 H 0.5403 0.0306 0.5992 0.013 Uiso 1 1 calc R
C5 C 0.5750(5) 0.2684(2) 0.62693(19) 0.0084(7) Uani 1 1 d .
C6 C 0.7008(5) 0.2125(2) 0.67968(19) 0.0098(7) Uani 1 1 d .
C13 C -0.0845(6) 0.1182(2) 0.4717(2) 0.0181(8) Uani 1 1 d .
H13A H -0.0912 0.0659 0.5060 0.027 Uiso 1 1 calc R
H13B H 0.0417 0.1142 0.4406 0.027 Uiso 1 1 calc R
H13C H -0.2162 0.1219 0.4342 0.027 Uiso 1 1 calc R
C10 C 0.1764(5) 0.2875(2) 0.4451(2) 0.0122(7) Uani 1 1 d .
H10A H 0.2105 0.2364 0.4115 0.015 Uiso 1 1 calc R
H10B H 0.1772 0.3409 0.4108 0.015 Uiso 1 1 calc R
C8 C 1.5871(5) -0.1268(2) 0.9459(2) 0.0104(7) Uani 1 1 d .
H8 H 1.6342 -0.0704 0.9646 0.013 Uiso 1 1 calc R
N7 N 1.4460(4) -0.13961(17) 0.87987(16) 0.0099(6) Uani 1 1 d .
O12 O -0.0662(4) 0.19629(14) 0.52289(13) 0.0125(5) Uani 1 1 d .
N1 N 0.6806(4) 0.12372(17) 0.67086(16) 0.0092(6) Uani 1 1 d .
N9 N 0.3436(4) 0.29598(17) 0.51614(16) 0.0088(6) Uani 1 1 d .
N3 N 0.4298(4) 0.13972(17) 0.54791(16) 0.0098(6) Uani 1 1 d .
C11 C -0.0503(5) 0.2754(2) 0.4754(2) 0.0133(7) Uani 1 1 d .
H11A H -0.0828 0.3268 0.5089 0.016 Uiso 1 1 calc R
H11B H -0.1600 0.2733 0.4278 0.016 Uiso 1 1 calc R
Cu2 Cu 1.32662(6) -0.05211(2) 0.79472(2) 0.00913(12) Uiso 1 1 d .

loop_
_atom_site_aniso_label
_atom_site_aniso_U_11
_atom_site_aniso_U_22
_atom_site_aniso_U_33
_atom_site_aniso_U_23
_atom_site_aniso_U_13
_atom_site_aniso_U_12
Cu1 0.0081(2) 0.0094(2) 0.0103(2) 0.00116(16) 0.00079(16) 0.00134(16)
Cl03 0.0097(4) 0.0166(4) 0.0111(4) 0.0023(3) 0.0016(3) 0.0034(3)
Cl04 0.0099(4) 0.0156(4) 0.0117(4) 0.0034(3) 0.0022(3) 0.0028(3)
Cl05 0.0116(4) 0.0095(4) 0.0129(4) -0.0007(3) 0.0022(3) 0.0006(3)
Cl2 0.0105(4) 0.0102(4) 0.0135(4) -0.0016(3) 0.0028(3) 0.0002(3)
Cl1 0.0157(4) 0.0129(4) 0.0149(4) -0.0006(3) -0.0064(3) -0.0008(4)
C4 0.0072(16) 0.0102(17) 0.0097(17) 0.0004(13) 0.0043(13) 0.0005(13)
C2 0.0091(17) 0.0111(17) 0.0129(18) -0.0028(14) 0.0046(14) -0.0013(14)
C5 0.0086(16) 0.0073(16) 0.0096(17) -0.0008(13) 0.0031(13) -0.0014(13)
C6 0.0086(17) 0.0106(17) 0.0105(17) -0.0019(14) 0.0023(13) -0.0021(13)
C13 0.0152(19) 0.0119(17) 0.028(2) -0.0027(16) 0.0050(15) -0.0021(15)
C10 0.0147(18) 0.0110(17) 0.0100(17) 0.0030(13) -0.0030(14) -0.0016(14)
C8 0.0097(17) 0.0092(16) 0.0129(17) -0.0015(14) 0.0038(14) -0.0007(14)
N7 0.0110(15) 0.0070(13) 0.0121(15) 0.0012(11) 0.0035(12) 0.0014(11)
O12 0.0147(12) 0.0114(12) 0.0118(12) -0.0012(10) 0.0032(10) -0.0014(10)
N1 0.0096(14) 0.0083(14) 0.0100(14) 0.0004(11) 0.0022(11) 0.0004(11)
N9 0.0085(14) 0.0084(14) 0.0094(14) 0.0027(11) -0.0002(11) -0.0015(11)
N3 0.0102(14) 0.0082(14) 0.0107(14) 0.0008(12) -0.0003(11) 0.0007(12)
C11 0.0137(18) 0.0126(17) 0.0134(18) -0.0014(14) -0.0004(14) 0.0031(14)

loop_
_atom_type_symbol
_atom_type_description
_atom_type_scat_dispersion_real
_atom_type_scat_dispersion_imag
_atom_type_scat_source
C C 0.0033 0.0016 'International Tables Vol C Tables 4.2.6.8 and 6.1.1.4'
H H 0.0000 0.0000 'International Tables Vol C Tables 4.2.6.8 and 6.1.1.4'
N N 0.0061 0.0033 'International Tables Vol C Tables 4.2.6.8 and 6.1.1.4'
O O 0.0106 0.0060 'International Tables Vol C Tables 4.2.6.8 and 6.1.1.4'
Cl Cl 0.1484 0.1585 'International Tables Vol C Tables 4.2.6.8 and 6.1.1.4'
Cu Cu 0.3201 1.2651 'International Tables Vol C Tables 4.2.6.8 and 6.1.1.4'

loop_
_geom_angle_atom_site_label_1
_geom_angle_atom_site_label_2
_geom_angle_atom_site_label_3
_geom_angle
_geom_angle_site_symmetry_1
_geom_angle_site_symmetry_3
N1 Cu1 Cl2 91.11(8) . .
N1 Cu1 Cl03 90.53(8) . .
Cl2 Cu1 Cl03 167.74(3) . .
N1 Cu1 Cl04 166.38(8) . .
Cl2 Cu1 Cl04 90.22(5) . .
Cl03 Cu1 Cl04 85.39(5) . .
N1 Cu1 Cl05 94.87(8) . .
Cl2 Cu1 Cl05 91.76(5) . .
Cl03 Cu1 Cl05 100.21(5) . .
Cl04 Cu1 Cl05 98.63(4) . .
Cu1 Cl03 Cu2 95.48(5) . .
Cu1 Cl04 Cu2 93.80(5) . .
Cu2 Cl05 Cu1 87.52(5) 1_455 .
Cu1 Cl2 Cu2 88.64(5) . 1_455
N3 C4 N9 127.7(3) . .
N3 C4 C5 125.6(3) . .
N9 C4 C5 106.6(3) . .
N3 C2 N1 127.8(3) . .
C6 C5 N7 134.0(3) . 2_756
C6 C5 C4 116.8(3) . .
N7 C5 C4 109.2(3) 2_756 .
N1 C6 C5 119.7(3) . .
N1 C6 Cl1 119.0(2) . .
C5 C6 Cl1 121.3(2) . .
N9 C10 C11 110.0(3) . .
N7 C8 N9 113.3(3) . 2_746
C8 N7 C5 104.8(3) . 2_746
C8 N7 Cu2 129.4(2) . .
C5 N7 Cu2 125.0(2) 2_746 .
C11 O12 C13 111.8(2) . .
C6 N1 C2 117.7(3) . .
C6 N1 Cu1 119.4(2) . .
C2 N1 Cu1 122.5(2) . .
C8 N9 C4 106.1(3) 2_756 .
C8 N9 C10 126.3(3) 2_756 .
C4 N9 C10 127.3(3) . .
C2 N3 C4 112.2(3) . .
O12 C11 C10 112.7(3) . .
N7 Cu2 Cl03 165.79(8) . .
N7 Cu2 Cl05 88.59(8) . 1_655
Cl03 Cu2 Cl05 94.54(5) . 1_655
N7 Cu2 Cl04 89.95(8) . .
Cl03 Cu2 Cl04 84.98(5) . .
Cl05 Cu2 Cl04 171.79(3) 1_655 .
N7 Cu2 Cl2 97.02(8) . 1_655
Cl03 Cu2 Cl2 96.72(4) . 1_655
Cl05 Cu2 Cl2 91.98(5) 1_655 1_655
Cl04 Cu2 Cl2 96.22(5) . 1_655

loop_
_geom_bond_atom_site_label_1
_geom_bond_atom_site_label_2
_geom_bond_distance
_geom_bond_site_symmetry_2
Cu1 N1 2.037(3) .
Cu1 Cl2 2.2800(13) .
Cu1 Cl03 2.2808(16) .
Cu1 Cl04 2.3095(11) .
Cu1 Cl05 2.6044(12) .
Cl03 Cu2 2.2872(11) .
Cl04 Cu2 2.3207(15) .
Cl05 Cu2 2.3011(13) 1_455
Cl2 Cu2 2.5771(12) 1_455
Cl1 C6 1.712(3) .
C4 N3 1.340(4) .
C4 N9 1.370(4) .
C4 C5 1.386(4) .
C2 N3 1.318(4) .
C2 N1 1.355(4) .
C5 C6 1.373(4) .
C5 N7 1.381(4) 2_756
C6 N1 1.335(4) .
C13 O12 1.427(4) .
C10 N9 1.466(4) .
C10 C11 1.519(4) .
C8 N7 1.319(4) .
C8 N9 1.352(4) 2_746
N7 C5 1.381(4) 2_746
N7 Cu2 1.984(3) .
O12 C11 1.416(4) .
N9 C8 1.352(4) 2_756
Cu2 Cl05 2.3011(13) 1_655
Cu2 Cl2 2.5771(12) 1_655
